data_4312241
loop_
_publ_author_name
'F. Albert Cotton'
'Carlos A. Murillo'
'Joseph H. Reibenspies'
'Dino Villagr\'an'
'Xiaoping Wang'
'Chad C. Wilkinson'

_publ_contact_author_address
;  Laboratory for Molecular Structure and Bonding
   Dept. of Chemistry
   Texas A&M University, PO Box  30012
   College Station, TX 77842-3012, USA
;
_publ_contact_author_email cotton@tamu.edu
_publ_contact_author_fax '(979) 845 9351'
_publ_contact_author_name 'F. A. Cotton'
_publ_contact_author_phone '(979) 845 4432'
_publ_section_title
;
 Paramagnetism at Ambient Temperature, Diamagnetism at Low Temperature in
 a Ru26+ Core: Structural Evidence for Zero-Field Splitting
;
_journal_name_full 'Inorganic Chemistry'
_journal_page_first 8373
_journal_page_last 8378
_journal_paper_doi 10.1021/ic048946n
_journal_volume 43
_journal_year 2004
_chemical_formula_moiety 'C30 H48 F6 N12 O6 Ru2 S2'
_chemical_formula_sum 'C30 H48 F6 N12 O6 Ru2 S2'
_chemical_formula_weight 1053.06
_chemical_name_systematic
; 
 ? 
;
_space_group_IT_number 14
_symmetry_cell_setting monoclinic
_symmetry_space_group_name_Hall '-P 2yn'
_symmetry_space_group_name_H-M 'P 1 21/n 1'
_atom_sites_solution_hydrogens geom
_atom_sites_solution_primary direct
_atom_sites_solution_secondary difmap
_audit_creation_method SHELXL-97
_cell_angle_alpha 90.00
_cell_angle_beta 95.2410(10)
_cell_angle_gamma 90.00
_cell_formula_units_Z 2
_cell_length_a 9.3687(5)
_cell_length_b 15.4962(9)
_cell_length_c 13.5517(8)
_cell_measurement_reflns_used 7467
_cell_measurement_temperature 213(2)
_cell_measurement_theta_max 27.483
_cell_measurement_theta_min 2.538
_cell_volume 1959.20(19)
_computing_cell_refinement 'Bruker SMART'
_computing_data_collection 'Bruker SMART'
_computing_data_reduction 'Bruker SAINT'
_computing_molecular_graphics XP
_computing_structure_refinement 'SHELXL-97 (Sheldrick, 1997)'
_computing_structure_solution 'SHELXS-97 (Sheldrick, 1990)'
_diffrn_ambient_temperature 213(2)
_diffrn_measured_fraction_theta_full 0.997
_diffrn_measured_fraction_theta_max 0.997
_diffrn_measurement_device_type 'Bruker SMART'
_diffrn_measurement_method /w-scans
_diffrn_radiation_monochromator graphite
_diffrn_radiation_source 'normal-focus sealed tube'
_diffrn_radiation_type MoK\a
_diffrn_radiation_wavelength 0.71073
_diffrn_reflns_av_R_equivalents 0.0169
_diffrn_reflns_av_sigmaI/netI 0.0179
_diffrn_reflns_limit_h_max 11
_diffrn_reflns_limit_h_min -11
_diffrn_reflns_limit_k_max 15
_diffrn_reflns_limit_k_min -18
_diffrn_reflns_limit_l_max 16
_diffrn_reflns_limit_l_min -15
_diffrn_reflns_number 11101
_diffrn_reflns_theta_full 25.00
_diffrn_reflns_theta_max 25.00
_diffrn_reflns_theta_min 2.00
_exptl_absorpt_coefficient_mu 0.966
_exptl_absorpt_correction_T_max 0.8848
_exptl_absorpt_correction_T_min 0.6788
_exptl_absorpt_correction_type multi-scan
_exptl_absorpt_process_details SADABS
_exptl_crystal_colour blue
_exptl_crystal_density_diffrn 1.785
_exptl_crystal_density_meas ?
_exptl_crystal_density_method .
_exptl_crystal_description needle
_exptl_crystal_F_000 1068
_exptl_crystal_size_max 0.44
_exptl_crystal_size_mid 0.14
_exptl_crystal_size_min 0.13
_refine_diff_density_max 0.890
_refine_diff_density_min -1.047
_refine_diff_density_rms 0.083
_refine_ls_extinction_method none
_refine_ls_goodness_of_fit_ref 1.049
_refine_ls_hydrogen_treatment noref
_refine_ls_matrix_type full
_refine_ls_number_parameters 296
_refine_ls_number_reflns 3445
_refine_ls_number_restraints 40
_refine_ls_restrained_S_all 1.198
_refine_ls_R_factor_all 0.0411
_refine_ls_R_factor_gt 0.0355
_refine_ls_shift/su_max 0.003
_refine_ls_shift/su_mean 0.000
_refine_ls_structure_factor_coef Fsqd
_refine_ls_weighting_details 'calc w=1/[\s^2^(Fo^2^)+(0.0474P)^2^+4.3172P] where P=(Fo^2^+2Fc^2^)/3'
_refine_ls_weighting_scheme calc
_refine_ls_wR_factor_gt 0.0900
_refine_ls_wR_factor_ref 0.0955
_reflns_number_gt 3028
_reflns_number_total 3445
_reflns_threshold_expression I>2sigma(I)
_cod_data_source_file ic048946nsi20040802_060545_6.cif
_cod_data_source_block cmpd2_at_213K
_cod_depositor_comments
;
The following automatic conversions were performed:
'_symmetry_cell_setting' value 'Monoclinic' changed to 'monoclinic'
according to '/home/saulius/struct/CIF-dictionaries/cif_core.dic'
dictionary named 'cif_core.dic' version 2.4.1 from 2010-06-29.

Automatic conversion script
Id: cif_fix_enum 1527 2010-12-29 10:47:43Z saulius 
;
_cod_database_code 4312241

loop_
_symmetry_equiv_pos_as_xyz
'x, y, z'
'-x+1/2, y+1/2, -z+1/2'
'-x, -y, -z'
'x-1/2, -y-1/2, z-1/2'

loop_
_atom_site_label
_atom_site_type_symbol
_atom_site_fract_x
_atom_site_fract_y
_atom_site_fract_z
_atom_site_U_iso_or_equiv
_atom_site_adp_type
_atom_site_occupancy
_atom_site_symmetry_multiplicity
_atom_site_calc_flag
_atom_site_refinement_flags
_atom_site_disorder_assembly
_atom_site_disorder_group
Ru1 Ru 0.47136(3) 0.43030(2) 0.47982(2) 0.02911(14) Uani 1 1 d D . .
S2 S 0.31287(12) 0.20878(8) 0.41517(8) 0.0387(3) Uani 1 1 d . . .
O3 O 0.4088(3) 0.28089(19) 0.4410(2) 0.0377(7) Uani 1 1 d . . .
F2 F 0.4490(5) 0.1210(2) 0.5588(3) 0.0809(11) Uani 1 1 d . . .
F1 F 0.5397(4) 0.1106(2) 0.4190(3) 0.0832(12) Uani 1 1 d . . .
F3 F 0.3465(5) 0.0436(2) 0.4432(3) 0.0863(12) Uani 1 1 d . . .
O2 O 0.1887(4) 0.2051(3) 0.4697(3) 0.0607(10) Uani 1 1 d . . .
C15 C 0.4184(6) 0.1166(3) 0.4620(4) 0.0552(13) Uani 1 1 d . . .
O1 O 0.2900(4) 0.1932(3) 0.3110(3) 0.0635(10) Uani 1 1 d . . .
N3 N 0.0972(4) 0.5812(2) 0.3983(3) 0.0409(9) Uani 1 1 d . . .
N6 N 0.3949(4) 0.4629(3) 0.7837(3) 0.0432(9) Uani 1 1 d . . .
C4 C 0.2318(5) 0.5541(3) 0.4327(3) 0.0332(9) Uani 1 1 d . . .
C11 C 0.4269(4) 0.4762(3) 0.6878(3) 0.0330(9) Uani 1 1 d . . .
N1 N 0.3340(5) 0.6149(4) 0.4606(5) 0.0286(16) Uani 0.513(4) 1 d PD . -1
N2 N 0.2709(5) 0.4711(5) 0.4313(6) 0.0394(9) Uani 0.513(4) 1 d PD . -1
N4 N 0.4862(9) 0.5528(5) 0.6652(4) 0.0336(18) Uani 0.513(4) 1 d PD . -1
N5 N 0.4079(8) 0.4121(3) 0.6191(4) 0.0290(9) Uani 0.513(4) 1 d PD . -1
C1 C 0.2915(10) 0.7061(4) 0.4432(7) 0.0390(14) Uani 0.513(4) 1 d PD . -1
H1A H 0.3007 0.7201 0.3736 0.047 Uiso 0.513(4) 1 calc PR . -1
H1 H 0.3585 0.7430 0.4838 0.047 Uiso 0.513(4) 1 calc PR . -1
C2 C 0.1399(19) 0.7275(16) 0.4666(16) 0.041(3) Uani 0.513(4) 1 d P . -1
H2A H 0.1262 0.7139 0.5357 0.049 Uiso 0.513(4) 1 calc PR . -1
H2B H 0.1184 0.7887 0.4544 0.049 Uiso 0.513(4) 1 calc PR . -1
C3 C 0.047(10) 0.671(7) 0.396(6) 0.044(4) Uani 0.513(4) 1 d P . -1
H3A H -0.0521 0.6721 0.4139 0.053 Uiso 0.513(4) 1 calc PR . -1
H3B H 0.0472 0.6931 0.3284 0.053 Uiso 0.513(4) 1 calc PR . -1
C5 C -0.010(6) 0.5185(19) 0.347(4) 0.051(3) Uani 0.513(4) 1 d PD . -1
H5A H -0.0752 0.5484 0.2976 0.061 Uiso 0.513(4) 1 calc PR . -1
H5B H -0.0666 0.4903 0.3952 0.061 Uiso 0.513(4) 1 calc PR . -1
C6 C 0.0813(13) 0.4531(15) 0.2977(12) 0.063(4) Uani 0.513(4) 1 d PD . -1
H6A H 0.1504 0.4807 0.2577 0.076 Uiso 0.513(4) 1 calc PR . -1
H6B H 0.0232 0.4114 0.2573 0.076 Uiso 0.513(4) 1 calc PR . -1
C7 C 0.1531(11) 0.4130(6) 0.3919(9) 0.055(2) Uani 0.513(4) 1 d PD . -1
H7A H 0.0833 0.4060 0.4409 0.066 Uiso 0.513(4) 1 calc PR . -1
H7B H 0.1915 0.3560 0.3774 0.066 Uiso 0.513(4) 1 calc PR . -1
C8 C 0.4089(13) 0.6294(6) 0.7049(7) 0.055(2) Uani 0.513(4) 1 d PD . -1
H8A H 0.3104 0.6323 0.6738 0.066 Uiso 0.513(4) 1 calc PR . -1
H8B H 0.4581 0.6831 0.6904 0.066 Uiso 0.513(4) 1 calc PR . -1
C9 C 0.408(2) 0.618(2) 0.8164(9) 0.077(3) Uani 0.513(4) 1 d PDU . -1
H9A H 0.5030 0.6339 0.8478 0.092 Uiso 0.513(4) 1 calc PR . -1
H9B H 0.3384 0.6575 0.8404 0.092 Uiso 0.513(4) 1 calc PR . -1
C10 C 0.374(2) 0.5274(19) 0.851(2) 0.048(4) Uani 0.513(4) 1 d PD . -1
H10A H 0.4337 0.5152 0.9122 0.058 Uiso 0.513(4) 1 calc PR . -1
H10B H 0.2738 0.5260 0.8656 0.058 Uiso 0.513(4) 1 calc PR . -1
C12 C 0.394(6) 0.378(5) 0.829(5) 0.052(5) Uani 0.513(4) 1 d P . -1
H12A H 0.3180 0.3749 0.8745 0.063 Uiso 0.513(4) 1 calc PR . -1
H12B H 0.4861 0.3669 0.8674 0.063 Uiso 0.513(4) 1 calc PR . -1
C13 C 0.3677(18) 0.3143(17) 0.748(2) 0.053(4) Uani 0.513(4) 1 d P . -1
H13A H 0.3926 0.2570 0.7743 0.064 Uiso 0.513(4) 1 calc PR . -1
H13B H 0.2648 0.3140 0.7266 0.064 Uiso 0.513(4) 1 calc PR . -1
C14 C 0.4401(3) 0.3270(2) 0.6654(2) 0.051(2) Uani 0.513(4) 1 d PD . -1
H14A H 0.4139 0.2815 0.6170 0.062 Uiso 0.513(4) 1 calc PR . -1
H14B H 0.5434 0.3228 0.6843 0.062 Uiso 0.513(4) 1 calc PR . -1
N1' N 0.3248(3) 0.6016(2) 0.4949(2) 0.0286(16) Uani 0.487(4) 1 d PRD . 2
N2' N 0.2723(3) 0.4719(2) 0.4217(2) 0.0394(9) Uani 0.487(4) 1 d PRD . 2
N4' N 0.4329(3) 0.5598(2) 0.6495(2) 0.0336(18) Uani 0.487(4) 1 d PRD . 2
N5' N 0.4286(3) 0.4136(2) 0.6251(2) 0.0290(9) Uani 0.487(4) 1 d PRD . 2
C1' C 0.2571(3) 0.6812(2) 0.5336(2) 0.0390(14) Uani 0.487(4) 1 d PRD . 2
H1C H 0.3309 0.7164 0.5702 0.047 Uiso 0.487(4) 1 d PR . 2
H1D H 0.1948 0.6541 0.5790 0.047 Uiso 0.487(4) 1 d PR . 2
C2' C 0.183(2) 0.7269(17) 0.4456(17) 0.041(3) Uani 0.487(4) 1 d P . 2
H2C H 0.2509 0.7365 0.3957 0.049 Uiso 0.487(4) 1 calc PR . 2
H2D H 0.1478 0.7831 0.4658 0.049 Uiso 0.487(4) 1 calc PR . 2
C3' C 0.059(10) 0.672(8) 0.402(7) 0.044(4) Uani 0.487(4) 1 d P . 2
H3C H -0.0215 0.6789 0.4428 0.053 Uiso 0.487(4) 1 calc PR . 2
H3D H 0.0286 0.6925 0.3353 0.053 Uiso 0.487(4) 1 calc PR . 2
C5' C -0.001(6) 0.5299(19) 0.338(4) 0.051(3) Uani 0.487(4) 1 d PD . 2
H5C H -0.0166 0.5567 0.2719 0.061 Uiso 0.487(4) 1 calc PR . 2
H5D H -0.0937 0.5297 0.3664 0.061 Uiso 0.487(4) 1 calc PR . 2
C6' C 0.0467(11) 0.4372(16) 0.3254(18) 0.063(4) Uani 0.487(4) 1 d PD . 2
H6C H 0.0043 0.4016 0.3749 0.076 Uiso 0.487(4) 1 calc PR . 2
H6D H 0.0085 0.4168 0.2599 0.076 Uiso 0.487(4) 1 calc PR . 2
C7' C 0.2075(11) 0.4232(7) 0.3359(8) 0.055(2) Uani 0.487(4) 1 d PD . 2
H7C H 0.2285 0.3616 0.3450 0.066 Uiso 0.487(4) 1 calc PR . 2
H7D H 0.2484 0.4425 0.2756 0.066 Uiso 0.487(4) 1 calc PR . 2
C8' C 0.5047(12) 0.6079(7) 0.7388(6) 0.055(2) Uani 0.487(4) 1 d PD . 2
H8C H 0.5421 0.6642 0.7204 0.066 Uiso 0.487(4) 1 calc PR . 2
H8D H 0.5815 0.5740 0.7740 0.066 Uiso 0.487(4) 1 calc PR . 2
C9' C 0.3748(18) 0.617(2) 0.7984(12) 0.077(3) Uani 0.487(4) 1 d PDU . 2
H9C H 0.3753 0.6702 0.8372 0.092 Uiso 0.487(4) 1 calc PR . 2
H9D H 0.2832 0.6098 0.7582 0.092 Uiso 0.487(4) 1 calc PR . 2
C10' C 0.418(3) 0.5380(19) 0.860(2) 0.048(4) Uani 0.487(4) 1 d PD . 2
H10C H 0.3572 0.5309 0.9148 0.058 Uiso 0.487(4) 1 calc PR . 2
H10D H 0.5185 0.5415 0.8875 0.058 Uiso 0.487(4) 1 calc PR . 2
C12' C 0.372(6) 0.376(5) 0.822(5) 0.052(5) Uani 0.487(4) 1 d P . 2
H12C H 0.2687 0.3678 0.8259 0.063 Uiso 0.487(4) 1 calc PR . 2
H12D H 0.4191 0.3719 0.8891 0.063 Uiso 0.487(4) 1 calc PR . 2
C13' C 0.427(2) 0.3044(18) 0.759(2) 0.053(4) Uani 0.487(4) 1 d P . 2
H13C H 0.3943 0.2474 0.7783 0.064 Uiso 0.487(4) 1 calc PR . 2
H13D H 0.5320 0.3047 0.7607 0.064 Uiso 0.487(4) 1 calc PR . 2
C14' C 0.3530(12) 0.3333(5) 0.6523(8) 0.051(2) Uani 0.487(4) 1 d PD . 2
H14C H 0.3634 0.2879 0.6030 0.062 Uiso 0.487(4) 1 calc PR . 2
H14D H 0.2507 0.3446 0.6559 0.062 Uiso 0.487(4) 1 calc PR . 2

loop_
_atom_site_aniso_label
_atom_site_aniso_U_11
_atom_site_aniso_U_22
_atom_site_aniso_U_33
_atom_site_aniso_U_23
_atom_site_aniso_U_13
_atom_site_aniso_U_12
Ru1 0.0306(2) 0.0282(2) 0.0295(2) -0.00504(13) 0.00818(13) -0.00541(13)
S2 0.0398(6) 0.0373(6) 0.0394(6) -0.0035(5) 0.0070(5) -0.0041(5)
O3 0.0393(16) 0.0314(16) 0.0421(17) 0.0012(13) 0.0018(13) -0.0010(13)
F2 0.121(3) 0.058(2) 0.062(2) 0.0148(17) 0.002(2) 0.021(2)
F1 0.073(2) 0.067(2) 0.115(3) 0.005(2) 0.038(2) 0.0233(19)
F3 0.121(3) 0.0339(18) 0.108(3) -0.0047(18) 0.035(3) -0.0120(19)
O2 0.045(2) 0.063(2) 0.077(3) -0.011(2) 0.0244(18) -0.0061(18)
C15 0.066(4) 0.039(3) 0.062(4) -0.001(3) 0.018(3) 0.002(3)
O1 0.075(3) 0.072(3) 0.042(2) -0.0121(19) -0.0029(18) -0.011(2)
N3 0.035(2) 0.039(2) 0.048(2) -0.0047(17) 0.0027(17) -0.0005(16)
N6 0.055(2) 0.045(2) 0.031(2) 0.0004(17) 0.0140(17) 0.0038(19)
C4 0.034(2) 0.039(2) 0.028(2) -0.0033(18) 0.0103(17) -0.0057(18)
C11 0.028(2) 0.043(2) 0.029(2) -0.0019(19) 0.0068(16) 0.0026(18)
N1 0.026(2) 0.028(3) 0.036(5) -0.003(3) 0.023(2) -0.0057(18)
N2 0.047(2) 0.030(2) 0.038(2) 0.0043(17) -0.0153(17) -0.0059(17)
N4 0.026(5) 0.042(3) 0.034(3) -0.010(2) 0.012(3) -0.015(3)
N5 0.033(2) 0.0282(18) 0.0245(18) 0.0023(14) -0.0038(15) 0.0004(16)
C1 0.039(3) 0.033(3) 0.044(3) -0.008(3) -0.004(3) 0.004(3)
C2 0.042(11) 0.037(3) 0.045(9) -0.010(6) 0.008(5) 0.015(7)
C3 0.045(11) 0.042(4) 0.045(8) -0.003(6) 0.003(7) 0.007(7)
C5 0.034(5) 0.046(7) 0.073(8) -0.007(6) 0.002(4) -0.008(7)
C6 0.013(5) 0.062(9) 0.113(12) -0.039(7) 0.001(6) -0.010(6)
C7 0.047(5) 0.045(4) 0.068(7) -0.003(5) -0.019(4) 0.002(4)
C8 0.077(6) 0.051(5) 0.040(4) 0.002(4) 0.013(4) 0.011(4)
C9 0.151(9) 0.048(4) 0.033(5) -0.020(5) 0.016(6) -0.019(7)
C10 0.053(12) 0.061(7) 0.030(6) -0.020(5) -0.002(9) -0.011(8)
C12 0.067(12) 0.054(4) 0.038(8) 0.009(5) 0.018(9) 0.009(10)
C13 0.075(13) 0.041(6) 0.044(6) 0.018(4) 0.002(10) -0.008(10)
C14 0.080(7) 0.036(3) 0.036(4) 0.011(3) -0.006(5) 0.013(5)
N1' 0.026(2) 0.028(3) 0.036(5) -0.003(3) 0.023(2) -0.0057(18)
N2' 0.047(2) 0.030(2) 0.038(2) 0.0043(17) -0.0153(17) -0.0059(17)
N4' 0.026(5) 0.042(3) 0.034(3) -0.010(2) 0.012(3) -0.015(3)
N5' 0.033(2) 0.0282(18) 0.0245(18) 0.0023(14) -0.0038(15) 0.0004(16)
C1' 0.039(3) 0.033(3) 0.044(3) -0.008(3) -0.004(3) 0.004(3)
C2' 0.042(11) 0.037(3) 0.045(9) -0.010(6) 0.008(5) 0.015(7)
C3' 0.045(11) 0.042(4) 0.045(8) -0.003(6) 0.003(7) 0.007(7)
C5' 0.034(5) 0.046(7) 0.073(8) -0.007(6) 0.002(4) -0.008(7)
C6' 0.013(5) 0.062(9) 0.113(12) -0.039(7) 0.001(6) -0.010(6)
C7' 0.047(5) 0.045(4) 0.068(7) -0.003(5) -0.019(4) 0.002(4)
C8' 0.077(6) 0.051(5) 0.040(4) 0.002(4) 0.013(4) 0.011(4)
C9' 0.151(9) 0.048(4) 0.033(5) -0.020(5) 0.016(6) -0.019(7)
C10' 0.053(12) 0.061(7) 0.030(6) -0.020(5) -0.002(9) -0.011(8)
C12' 0.067(12) 0.054(4) 0.038(8) 0.009(5) 0.018(9) 0.009(10)
C13' 0.075(13) 0.041(6) 0.044(6) 0.018(4) 0.002(10) -0.008(10)
C14' 0.080(7) 0.036(3) 0.036(4) 0.011(3) -0.006(5) 0.013(5)

loop_
_atom_type_symbol
_atom_type_description
_atom_type_scat_dispersion_real
_atom_type_scat_dispersion_imag
_atom_type_scat_source
C C 0.0033 0.0016 'International Tables Vol C Tables 4.2.6.8 and 6.1.1.4'
H H 0.0000 0.0000 'International Tables Vol C Tables 4.2.6.8 and 6.1.1.4'
N N 0.0061 0.0033 'International Tables Vol C Tables 4.2.6.8 and 6.1.1.4'
O O 0.0106 0.0060 'International Tables Vol C Tables 4.2.6.8 and 6.1.1.4'
F F 0.0171 0.0103 'International Tables Vol C Tables 4.2.6.8 and 6.1.1.4'
S S 0.1246 0.1234 'International Tables Vol C Tables 4.2.6.8 and 6.1.1.4'
Ru Ru -1.2594 0.8363 'International Tables Vol C Tables 4.2.6.8 and 6.1.1.4'

loop_
_geom_angle_atom_site_label_1
_geom_angle_atom_site_label_2
_geom_angle_atom_site_label_3
_geom_angle
_geom_angle_site_symmetry_1
_geom_angle_site_symmetry_3
_geom_angle_publ_flag
N1' Ru1 N2 170.2(3) 3_666 . ?
N1' Ru1 N4' 71.01(10) 3_666 3_666 ?
N2 Ru1 N4' 99.4(3) . 3_666 ?
N1' Ru1 N1 14.8(2) 3_666 3_666 ?
N2 Ru1 N1 175.0(3) . 3_666 ?
N4' Ru1 N1 85.4(2) 3_666 3_666 ?
N1' Ru1 N5 99.4(2) 3_666 . ?
N2 Ru1 N5 90.2(3) . . ?
N4' Ru1 N5 170.3(2) 3_666 . ?
N1 Ru1 N5 85.0(3) 3_666 . ?
N1' Ru1 N4 86.0(2) 3_666 3_666 ?
N2 Ru1 N4 84.5(3) . 3_666 ?
N4' Ru1 N4 15.0(2) 3_666 3_666 ?
N1 Ru1 N4 100.2(3) 3_666 3_666 ?
N5 Ru1 N4 174.3(3) . 3_666 ?
N1' Ru1 N2' 166.7 3_666 . ?
N2 Ru1 N2' 3.6(3) . . ?
N4' Ru1 N2' 95.82(11) 3_666 . ?
N1 Ru1 N2' 178.0(2) 3_666 . ?
N5 Ru1 N2' 93.8(2) . . ?
N4 Ru1 N2' 80.9(2) 3_666 . ?
N1' Ru1 N5' 94.12(11) 3_666 . ?
N2 Ru1 N5' 95.4(2) . . ?
N4' Ru1 N5' 165.1 3_666 . ?
N1 Ru1 N5' 79.9(2) 3_666 . ?
N5 Ru1 N5' 5.7(3) . . ?
N4 Ru1 N5' 179.9(3) 3_666 . ?
N2' Ru1 N5' 99.00(12) . . ?
N1' Ru1 Ru1 89.60(11) 3_666 3_666 ?
N2 Ru1 Ru1 88.5(2) . 3_666 ?
N4' Ru1 Ru1 91.29(11) 3_666 3_666 ?
N1 Ru1 Ru1 92.7(2) 3_666 3_666 ?
N5 Ru1 Ru1 89.50(17) . 3_666 ?
N4 Ru1 Ru1 92.7(2) 3_666 3_666 ?
N2' Ru1 Ru1 88.86(11) . 3_666 ?
N5' Ru1 Ru1 87.24(11) . 3_666 ?
N1' Ru1 O3 90.52(13) 3_666 . ?
N2 Ru1 O3 91.6(2) . . ?
N4' Ru1 O3 90.09(13) 3_666 . ?
N1 Ru1 O3 87.0(2) 3_666 . ?
N5 Ru1 O3 89.07(18) . . ?
N4 Ru1 O3 88.8(2) 3_666 . ?
N2' Ru1 O3 91.34(13) . . ?
N5' Ru1 O3 91.33(13) . . ?
Ru1 Ru1 O3 178.57(7) 3_666 . y
O1 S2 O2 116.5(2) . . ?
O1 S2 O3 113.6(2) . . ?
O2 S2 O3 114.7(2) . . ?
O1 S2 C15 103.9(3) . . ?
O2 S2 C15 103.3(2) . . ?
O3 S2 C15 102.4(2) . . ?
S2 O3 Ru1 155.88(19) . . ?
F2 C15 F1 108.8(5) . . ?
F2 C15 F3 107.1(5) . . ?
F1 C15 F3 107.2(4) . . ?
F2 C15 S2 111.6(4) . . ?
F1 C15 S2 111.2(4) . . ?
F3 C15 S2 110.7(4) . . ?
C4 N3 C5' 123.8(15) . . ?
C4 N3 C3' 120(3) . . ?
C5' N3 C3' 114(4) . . ?
C4 N3 C3 126(3) . . ?
C5' N3 C3 109(3) . . ?
C4 N3 C5 120.7(15) . . ?
C3' N3 C5 119(4) . . ?
C3 N3 C5 113(3) . . ?
C10 N6 C11 124.7(13) . . ?
C10 N6 C12 112(3) . . ?
C11 N6 C12 123(3) . . ?
C10 N6 C12' 114(3) . . ?
C11 N6 C12' 122(3) . . ?
C11 N6 C10' 119.1(12) . . ?
C12 N6 C10' 113(3) . . ?
C12' N6 C10' 118(3) . . ?
N2 C4 N3 122.3(4) . . ?
N2' C4 N3 120.9(4) . . ?
N2 C4 N1' 111.5(4) . . ?
N2' C4 N1' 114.1(4) . . ?
N3 C4 N1' 124.0(4) . . ?
N2 C4 N1 118.6(4) . . ?
N2' C4 N1 119.0(4) . . ?
N3 C4 N1 118.8(4) . . ?
N5' C11 N4 118.6(4) . . ?
N4 C11 N5 121.0(4) . . ?
N5' C11 N6 121.7(4) . . ?
N4 C11 N6 118.3(4) . . ?
N5 C11 N6 120.6(4) . . ?
N5' C11 N4' 116.7(4) . . ?
N5 C11 N4' 115.5(4) . . ?
N6 C11 N4' 120.6(4) . . ?
C4 N1 C1 116.1(5) . . ?
C4 N1 Ru1 116.6(4) . 3_666 ?
C1 N1 Ru1 127.3(5) . 3_666 ?
C4 N2 C7 113.1(6) . . ?
C4 N2 Ru1 122.7(4) . . ?
C7 N2 Ru1 124.2(6) . . ?
C11 N4 C8 112.7(6) . . ?
C11 N4 Ru1 116.5(4) . 3_666 ?
C8 N4 Ru1 112.3(5) . 3_666 ?
C11 N5 C14 110.6(4) . . ?
C11 N5 Ru1 119.9(4) . . ?
C14 N5 Ru1 116.6(3) . . ?
N1 C1 C2 114.8(12) . . ?
C3 C2 C1 104(4) . . ?
N3 C3 C2 112(6) . . ?
N3 C5 C6 105(3) . . ?
C5 C6 C7 97(3) . . ?
N2 C7 C6 108.1(11) . . ?
N4 C8 C9 107.6(12) . . ?
C10 C9 C8 116(2) . . ?
N6 C10 C9 115(3) . . ?
N6 C12 C13 107(4) . . ?
C14 C13 C12 117(3) . . ?
C13 C14 N5 112.1(10) . . ?
C4 N1' C1' 113.0(2) . . ?
C4 N1' Ru1 121.6(3) . 3_666 ?
C1' N1' Ru1 125.32(11) . 3_666 ?
C4 N2' C7' 118.4(5) . . ?
C4 N2' Ru1 120.7(3) . . ?
C7' N2' Ru1 115.8(4) . . ?
C11 N4' C8' 100.9(5) . . ?
C11 N4' Ru1 115.0(3) . 3_666 ?
C8' N4' Ru1 116.6(5) . 3_666 ?
C11 N5' C14' 115.5(5) . . ?
C11 N5' Ru1 123.3(3) . . ?
C14' N5' Ru1 118.5(5) . . ?
C2' C1' N1' 106.7(8) . . ?
C1' C2' C3' 109(4) . . ?
N3 C3' C2' 112(6) . . ?
N3 C5' C6' 114(4) . . ?
C7' C6' C5' 115(3) . . ?
N2' C7' C6' 109.6(12) . . ?
N4' C8' C9' 98.6(11) . . ?
C10' C9' C8' 92.0(19) . . ?
C9' C10' N6 103(2) . . ?
N6 C12' C13' 114(5) . . ?
C12' C13' C14' 99(3) . . ?
N5' C14' C13' 106.1(11) . . ?

loop_
_geom_bond_atom_site_label_1
_geom_bond_atom_site_label_2
_geom_bond_distance
_geom_bond_site_symmetry_2
_geom_bond_publ_flag
Ru1 N1' 1.972(3) 3_666 ?
Ru1 N2 2.033(4) . y
Ru1 N4' 2.046(3) 3_666 ?
Ru1 N1 2.049(4) 3_666 y
Ru1 N5 2.050(4) . y
Ru1 N4 2.056(4) 3_666 y
Ru1 N2' 2.060(3) . ?
Ru1 N5' 2.062(3) . ?
Ru1 Ru1 2.2804(7) 3_666 y
Ru1 O3 2.434(3) . y
S2 O1 1.428(4) . ?
S2 O2 1.436(3) . ?
S2 O3 1.457(3) . ?
S2 C15 1.817(6) . ?
F2 C15 1.320(7) . ?
F1 C15 1.327(6) . ?
F3 C15 1.330(7) . ?
N3 C4 1.370(6) . ?
N3 C5' 1.42(7) . ?
N3 C3' 1.46(12) . ?
N3 C3 1.46(11) . ?
N3 C5 1.52(6) . ?
N6 C10 1.37(3) . ?
N6 C11 1.377(5) . ?
N6 C12 1.45(8) . ?
N6 C12' 1.46(8) . ?
N6 C10' 1.56(3) . ?
C4 N2 1.339(8) . ?
C4 N2' 1.342(6) . ?
C4 N1' 1.370(6) . ?
C4 N1 1.371(8) . ?
C11 N5' 1.290(6) . ?
C11 N4 1.357(9) . ?
C11 N5 1.362(7) . ?
C11 N4' 1.399(5) . ?
N1 C1 1.481(5) . ?
N1 Ru1 2.049(4) 3_666 ?
N2 C7 1.486(5) . ?
N4 C8 1.515(5) . ?
N4 Ru1 2.056(4) 3_666 ?
N5 C14 1.479(5) . ?
C1 C2 1.520(14) . ?
C2 C3 1.52(9) . ?
C5 C6 1.520(6) . ?
C6 C7 1.520(6) . ?
C8 C9 1.523(6) . ?
C9 C10 1.516(6) . ?
C12 C13 1.49(7) . ?
C13 C14 1.37(3) . ?
N1' C1' 1.5028 . ?
N1' Ru1 1.972(3) 3_666 ?
N2' C7' 1.470(5) . ?
N4' C8' 1.524(5) . ?
N4' Ru1 2.046(3) 3_666 ?
N5' C14' 1.495(5) . ?
C1' C2' 1.50(3) . ?
C2' C3' 1.51(9) . ?
C5' C6' 1.519(6) . ?
C6' C7' 1.516(6) . ?
C8' C9' 1.527(6) . ?
C9' C10' 1.516(6) . ?
C12' C13' 1.53(8) . ?
C13' C14' 1.61(2) . ?
